data_4317467
loop_
_publ_author_name
'Kevin M. McCauley'
'Scott R. Wilson'
'Wilfred A. van der Donk'

_publ_contact_author
;
Wilfred A. van der Donk
Department of Chemistry
University of Illinois at Urbana-Champaign
600 South Mathews Avenue
Urbana, Illinois  61801
USA
;
_publ_contact_author_email vddonk@uiuc.edu
_publ_contact_author_fax '1  217 244 8024'
_publ_contact_author_phone '1  217 244 5360'
_publ_section_title
;
 Synthesis and Characterization of Chlorinated Alkenylcobaloximes To Probe
 the Mechanism of Vitamin B12-Catalyzed Dechlorination of Priority
 Pollutants
;
_journal_name_full 'Inorganic Chemistry'
_journal_page_first 393
_journal_page_last 404
_journal_paper_doi 10.1021/ic011023x
_journal_volume 41
_journal_year 2002
_chemical_formula_moiety '3(C15 H21 Cl Co N5 O4), C H2 Cl2'
_chemical_formula_sum 'C15.33 H21.67 Cl1.67 Co N5 O4'
_chemical_formula_weight 458.06
_chemical_name_common Co(dmgH)2(py)(CCl=CH2)
_chemical_name_systematic
;
?
;
_space_group_IT_number 14
_symmetry_cell_setting monoclinic
_symmetry_space_group_name_Hall '-P 2ybc'
_symmetry_space_group_name_H-M 'P 1 21/c 1'
_atom_sites_solution_hydrogens geom
_atom_sites_solution_primary direct
_atom_sites_solution_secondary difmap
_audit_creation_method SHELXL-97
_audit_update_record
;
?
;
_cell_angle_alpha 90.00
_cell_angle_beta 101.6100(10)
_cell_angle_gamma 90.00
_cell_formula_units_Z 12
_cell_length_a 8.8489(8)
_cell_length_b 39.436(4)
_cell_length_c 16.9814(16)
_cell_measurement_reflns_used 4131
_cell_measurement_temperature 193(2)
_cell_measurement_theta_max 25
_cell_measurement_theta_min 4
_cell_volume 5804.7(10)
_computing_cell_refinement 'SAINT V5 (Bruker, 1998)'
_computing_data_collection 'SMART V5 (Bruker, 1998)'
_computing_data_reduction 'SAINT V5 (Bruker, 1998)'
_computing_molecular_graphics 'SHELXTL V5 (Bruker, 1998)'
_computing_publication_material 'CIFTAB (Sheldrick, 1998)'
_computing_structure_refinement 'SHELXTL V5 (Bruker, 1998)'
_computing_structure_solution 'SHELXTL V5 (Bruker, 1998)'
_diffrn_ambient_temperature 193(2)
_diffrn_measured_fraction_theta_full 0.998
_diffrn_measured_fraction_theta_max 0.998
_diffrn_measurement_device 'Siemens Platform/CCD'
_diffrn_measurement_method 'profile data from \w scans'
_diffrn_radiation_monochromator graphite
_diffrn_radiation_source 'normal-focus sealed tube'
_diffrn_radiation_type MoK\a
_diffrn_radiation_wavelength 0.71073
_diffrn_reflns_av_R_equivalents 0.1901
_diffrn_reflns_av_sigmaI/netI 0.2304
_diffrn_reflns_limit_h_max 9
_diffrn_reflns_limit_h_min -9
_diffrn_reflns_limit_k_max 40
_diffrn_reflns_limit_k_min -43
_diffrn_reflns_limit_l_max 18
_diffrn_reflns_limit_l_min -18
_diffrn_reflns_number 34618
_diffrn_reflns_theta_full 23.02
_diffrn_reflns_theta_max 23.02
_diffrn_reflns_theta_min 2.48
_diffrn_standards_decay_% 4.8
_diffrn_standards_interval_time 730
_diffrn_standards_number 136
_exptl_absorpt_coefficient_mu 1.149
_exptl_absorpt_correction_T_max 0.9768
_exptl_absorpt_correction_T_min 0.8057
_exptl_absorpt_correction_type empirical
_exptl_absorpt_process_details '(Bruker, 1998)'
_exptl_crystal_colour orange
_exptl_crystal_density_diffrn 1.572
_exptl_crystal_description needle
_exptl_crystal_F_000 2832
_exptl_crystal_size_max 0.76
_exptl_crystal_size_mid 0.04
_exptl_crystal_size_min 0.03
_refine_diff_density_max 0.441
_refine_diff_density_min -0.409
_refine_diff_density_rms 0.090
_refine_ls_extinction_method none
_refine_ls_goodness_of_fit_ref 0.920
_refine_ls_hydrogen_treatment noref
_refine_ls_matrix_type full
_refine_ls_number_parameters 742
_refine_ls_number_reflns 8103
_refine_ls_number_restraints 471
_refine_ls_restrained_S_all 0.918
_refine_ls_R_factor_all 0.1786
_refine_ls_R_factor_gt 0.0578
_refine_ls_shift/su_max 0.039
_refine_ls_shift/su_mean 0.001
_refine_ls_structure_factor_coef Fsqd
_refine_ls_weighting_details 'calc w=1/[\s^2^(Fo^2^)+(0.0080P)^2^+0.0000P] where P=(Fo^2^+2Fc^2^)/3'
_refine_ls_weighting_scheme calc
_refine_ls_wR_factor_gt 0.0639
_refine_ls_wR_factor_ref 0.0829
_reflns_number_gt 3640
_reflns_number_total 8103
_reflns_threshold_expression >2sigma(I)
_cod_data_source_file ic011023x_3.cif
_cod_data_source_block p05le
_cod_depositor_comments
;
The following automatic conversions were performed:

'_symmetry_cell_setting' value 'Monoclinic' changed to 'monoclinic'
according to the built-in table from CIF Core dictionary named
'cif_core.dic' version 2.4.1 from 2010-06-29.

Automatic conversion script
Id: cif_fix_values 1646 2011-03-28 12:23:43Z adriana 
;
_cod_original_cell_volume 5804.6(9)
_cod_original_sg_symbol_H-M 'P 1 21/c 1 '
_cod_database_code 4317467

loop_
_symmetry_equiv_pos_as_xyz
'x, y, z'
'-x, y+1/2, -z+1/2'
'-x, -y, -z'
'x, -y-1/2, z-1/2'

loop_
_atom_site_label
_atom_site_type_symbol
_atom_site_fract_x
_atom_site_fract_y
_atom_site_fract_z
_atom_site_U_iso_or_equiv
_atom_site_adp_type
_atom_site_occupancy
_atom_site_symmetry_multiplicity
_atom_site_calc_flag
_atom_site_refinement_flags
_atom_site_disorder_assembly
_atom_site_disorder_group
C1_1 C 0.1125(6) 0.11332(14) 0.1849(3) 0.0247(19) Uani 1 1 d DU . .
C2_1 C 0.2016(6) 0.08509(14) 0.1606(3) 0.0240(18) Uani 1 1 d DU . .
C3_1 C 0.4695(6) 0.06755(14) 0.4639(3) 0.0219(18) Uani 1 1 d DU . .
C4_1 C 0.3757(6) 0.09466(14) 0.4877(3) 0.0220(17) Uani 1 1 d DU . .
C5_1 C -0.0022(6) 0.13317(14) 0.1258(3) 0.033(2) Uani 1 1 d DU . .
H5A_1 H -0.0368 0.1528 0.1528 0.040 Uiso 1 1 calc R . .
H5B_1 H -0.0909 0.1188 0.1040 0.040 Uiso 1 1 calc R . .
H5C_1 H 0.0461 0.1410 0.0819 0.040 Uiso 1 1 calc R . .
C6_1 C 0.1964(7) 0.07600(14) 0.0748(3) 0.038(2) Uani 1 1 d DU . .
H6A_1 H 0.2674 0.0572 0.0722 0.046 Uiso 1 1 calc R . .
H6B_1 H 0.2272 0.0957 0.0464 0.046 Uiso 1 1 calc R . .
H6C_1 H 0.0913 0.0692 0.0495 0.046 Uiso 1 1 calc R . .
C7_1 C 0.5874(6) 0.04808(14) 0.5217(3) 0.040(2) Uani 1 1 d DU . .
H7A_1 H 0.5382 0.0286 0.5419 0.048 Uiso 1 1 calc R . .
H7B_1 H 0.6332 0.0628 0.5667 0.048 Uiso 1 1 calc R . .
H7C_1 H 0.6682 0.0401 0.4943 0.048 Uiso 1 1 calc R . .
C8_1 C 0.3841(7) 0.10675(14) 0.5720(3) 0.0280(19) Uani 1 1 d DU . .
H8A_1 H 0.2795 0.1104 0.5813 0.034 Uiso 1 1 calc R . .
H8B_1 H 0.4419 0.1281 0.5802 0.034 Uiso 1 1 calc R . .
H8C_1 H 0.4364 0.0897 0.6098 0.034 Uiso 1 1 calc R . .
C9_1 C 0.4454(6) 0.15585(12) 0.3167(4) 0.0256(19) Uani 1 1 d DU . .
H9_1 H 0.3590 0.1645 0.3357 0.031 Uiso 1 1 calc R . .
C10_1 C 0.5524(7) 0.17841(13) 0.2998(4) 0.035(2) Uani 1 1 d DU . .
H10_1 H 0.5388 0.2021 0.3064 0.041 Uiso 1 1 calc R . .
C11_1 C 0.6795(7) 0.16655(15) 0.2733(4) 0.038(2) Uani 1 1 d DU . .
H11_1 H 0.7549 0.1818 0.2613 0.045 Uiso 1 1 calc R . .
C12_1 C 0.6952(6) 0.13233(15) 0.2645(4) 0.038(2) Uani 1 1 d DU . .
H12_1 H 0.7825 0.1233 0.2471 0.046 Uiso 1 1 calc R . .
C13_1 C 0.5816(6) 0.11118(13) 0.2814(3) 0.0272(19) Uani 1 1 d DU . .
H13_1 H 0.5922 0.0875 0.2741 0.033 Uiso 1 1 calc R . .
C14_1 C 0.1217(5) 0.05901(10) 0.3371(3) 0.0183(16) Uani 1 1 d DU . .
C15_1 C -0.0187(5) 0.06783(13) 0.3485(3) 0.0206(18) Uani 1 1 d DU . .
H15A_1 H -0.0927 0.0508 0.3527 0.025 Uiso 1 1 calc R . .
H15B_1 H -0.0442 0.0911 0.3523 0.025 Uiso 1 1 calc R . .
N1_1 N 0.1407(5) 0.11864(10) 0.2617(2) 0.0238(14) Uani 1 1 d DU . .
N2_1 N 0.2906(5) 0.07090(11) 0.2224(2) 0.0255(15) Uani 1 1 d DU . .
N3_1 N 0.4373(4) 0.06135(10) 0.3874(2) 0.0228(14) Uani 1 1 d DU . .
N4_1 N 0.2833(5) 0.10815(10) 0.4257(2) 0.0239(14) Uani 1 1 d DU . .
N5_1 N 0.4568(4) 0.12221(10) 0.3078(2) 0.0213(14) Uani 1 1 d DU . .
O1_1 O 0.0704(4) 0.14375(9) 0.2949(2) 0.0286(13) Uani 1 1 d DU . .
O2_1 O 0.3837(4) 0.04505(9) 0.2112(2) 0.0320(13) Uani 1 1 d DU . .
H2_1 H 0.4339 0.0385 0.2559 0.038 Uiso 1 1 calc R . .
O3_1 O 0.5137(4) 0.03721(9) 0.3544(2) 0.0295(13) Uani 1 1 d DU . .
O4_1 O 0.1893(4) 0.13342(9) 0.4381(2) 0.0303(13) Uani 1 1 d DU . .
H4_1 H 0.1339 0.1393 0.3941 0.036 Uiso 1 1 calc R . .
Cl1_1 Cl 0.1554(2) 0.01513(4) 0.33108(11) 0.0483(6) Uani 1 1 d DU . .
Co1_1 Co 0.28781(10) 0.08955(2) 0.32425(5) 0.0222(3) Uani 1 1 d DU . .
C1_2 C 0.1714(6) 0.35082(13) 0.2238(3) 0.0284(18) Uani 1 1 d DU . .
C2_2 C 0.2999(6) 0.36716(14) 0.2789(4) 0.033(2) Uani 1 1 d DU . .
C3_2 C -0.0822(6) 0.45999(13) 0.3443(3) 0.0215(17) Uani 1 1 d DU . .
C4_2 C -0.2090(6) 0.44421(13) 0.2878(3) 0.0234(18) Uani 1 1 d DU . .
C5_2 C 0.1906(7) 0.31960(13) 0.1766(4) 0.050(2) Uani 1 1 d DU . .
H5A_2 H 0.0888 0.3106 0.1521 0.060 Uiso 1 1 calc R . .
H5B_2 H 0.2483 0.3025 0.2125 0.060 Uiso 1 1 calc R . .
H5C_2 H 0.2472 0.3253 0.1344 0.060 Uiso 1 1 calc R . .
C6_2 C 0.4619(5) 0.35467(15) 0.2940(4) 0.057(2) Uani 1 1 d DU . .
H6A_2 H 0.4889 0.3451 0.3483 0.068 Uiso 1 1 calc R . .
H6B_2 H 0.5315 0.3736 0.2892 0.068 Uiso 1 1 calc R . .
H6C_2 H 0.4721 0.3371 0.2545 0.068 Uiso 1 1 calc R . .
C7_2 C -0.1004(7) 0.49135(12) 0.3907(3) 0.038(2) Uani 1 1 d DU . .
H7A_2 H -0.1378 0.5099 0.3534 0.045 Uiso 1 1 calc R . .
H7B_2 H -0.0005 0.4976 0.4240 0.045 Uiso 1 1 calc R . .
H7C_2 H -0.1747 0.4872 0.4253 0.045 Uiso 1 1 calc R . .
C8_2 C -0.3721(5) 0.45686(14) 0.2708(4) 0.040(2) Uani 1 1 d DU . .
H8A_2 H -0.4425 0.4379 0.2529 0.048 Uiso 1 1 calc R . .
H8B_2 H -0.3844 0.4741 0.2285 0.048 Uiso 1 1 calc R . .
H8C_2 H -0.3960 0.4668 0.3197 0.048 Uiso 1 1 calc R . .
C9_2 C 0.0146(7) 0.42886(15) 0.1197(3) 0.030(2) Uani 1 1 d DU . .
H9_2 H -0.0646 0.4122 0.1095 0.036 Uiso 1 1 calc R . .
C10_2 C 0.0457(8) 0.44723(16) 0.0563(3) 0.040(2) Uani 1 1 d DU . .
H10_2 H -0.0091 0.4428 0.0032 0.048 Uiso 1 1 calc R . .
C11_2 C 0.1567(8) 0.47207(15) 0.0703(3) 0.038(2) Uani 1 1 d DU . .
H11_2 H 0.1791 0.4852 0.0272 0.045 Uiso 1 1 calc R . .
C12_2 C 0.2344(7) 0.47761(14) 0.1473(3) 0.035(2) Uani 1 1 d DU . .
H12_2 H 0.3126 0.4945 0.1585 0.042 Uiso 1 1 calc R . .
C13_2 C 0.1971(6) 0.45823(14) 0.2084(3) 0.0281(19) Uani 1 1 d DU . .
H13_2 H 0.2488 0.4627 0.2620 0.034 Uiso 1 1 calc R . .
C14_2 C -0.0097(6) 0.37613(11) 0.3716(3) 0.0248(18) Uani 1 1 d DU . .
C15_2 C -0.1372(6) 0.37818(14) 0.4028(3) 0.035(2) Uani 1 1 d DU . .
H15A_2 H -0.1530 0.3625 0.4428 0.042 Uiso 1 1 calc R . .
H15B_2 H -0.2116 0.3953 0.3850 0.042 Uiso 1 1 calc R . .
N1_2 N 0.0399(5) 0.36551(9) 0.2221(2) 0.0258(15) Uani 1 1 d DU . .
N2_2 N 0.2531(4) 0.39299(11) 0.3158(3) 0.0291(15) Uani 1 1 d DU . .
N3_2 N 0.0460(5) 0.44361(9) 0.3518(2) 0.0244(14) Uani 1 1 d DU . .
N4_2 N -0.1664(4) 0.41645(10) 0.2564(2) 0.0235(14) Uani 1 1 d DU . .
N5_2 N 0.0913(5) 0.43338(10) 0.1958(2) 0.0201(14) Uani 1 1 d DU . .
O1_2 O -0.0912(4) 0.35376(9) 0.1752(2) 0.0327(13) Uani 1 1 d DU . .
O2_2 O 0.3576(4) 0.41056(10) 0.3691(2) 0.0418(14) Uani 1 1 d DU . .
H2_2 H 0.3129 0.4261 0.3892 0.050 Uiso 1 1 calc R . .
O3_2 O 0.1768(4) 0.45421(9) 0.4012(2) 0.0298(13) Uani 1 1 d DU . .
O4_2 O -0.2678(4) 0.39869(10) 0.2027(2) 0.0338(13) Uani 1 1 d DU . .
H4_2 H -0.2233 0.3818 0.1873 0.041 Uiso 1 1 calc R . .
Cl1_2 Cl 0.1153(2) 0.34277(4) 0.41181(10) 0.0442(6) Uani 1 1 d DU . .
Co2_2 Co 0.04328(10) 0.40455(2) 0.28708(5) 0.0222(3) Uani 1 1 d DU . .
C1_3 C 0.8514(6) 0.21047(13) 0.4808(4) 0.0252(19) Uani 1 1 d DU . .
C2_3 C 0.7382(6) 0.18612(12) 0.4995(4) 0.0266(19) Uani 1 1 d DU . .
C3_3 C 0.4187(6) 0.28730(13) 0.5841(4) 0.0277(19) Uani 1 1 d DU . .
C4_3 C 0.5255(6) 0.31162(12) 0.5606(4) 0.0267(19) Uani 1 1 d DU . .
C5_3 C 0.9967(6) 0.19971(14) 0.4554(4) 0.042(2) Uani 1 1 d DU . .
H5A_3 H 0.9752 0.1955 0.3974 0.051 Uiso 1 1 calc R . .
H5B_3 H 1.0359 0.1789 0.4839 0.051 Uiso 1 1 calc R . .
H5C_3 H 1.0742 0.2177 0.4684 0.051 Uiso 1 1 calc R . .
C6_3 C 0.7500(7) 0.14866(11) 0.4907(3) 0.042(2) Uani 1 1 d DU . .
H6A_3 H 0.8035 0.1388 0.5417 0.050 Uiso 1 1 calc R . .
H6B_3 H 0.8079 0.1436 0.4486 0.050 Uiso 1 1 calc R . .
H6C_3 H 0.6463 0.1389 0.4759 0.050 Uiso 1 1 calc R . .
C7_3 C 0.2787(6) 0.29683(15) 0.6157(4) 0.049(2) Uani 1 1 d DU . .
H7A_3 H 0.1860 0.2918 0.5750 0.059 Uiso 1 1 calc R . .
H7B_3 H 0.2819 0.3211 0.6282 0.059 Uiso 1 1 calc R . .
H7C_3 H 0.2763 0.2838 0.6646 0.059 Uiso 1 1 calc R . .
C8_3 C 0.5051(7) 0.34939(11) 0.5592(4) 0.043(2) Uani 1 1 d DU . .
H8A_3 H 0.6064 0.3604 0.5724 0.051 Uiso 1 1 calc R . .
H8B_3 H 0.4439 0.3560 0.5989 0.051 Uiso 1 1 calc R . .
H8C_3 H 0.4517 0.3565 0.5055 0.051 Uiso 1 1 calc R . .
C9_3 C 0.8858(6) 0.26705(14) 0.6712(3) 0.0271(19) Uani 1 1 d DU . .
H9_3 H 0.8982 0.2858 0.6380 0.032 Uiso 1 1 calc R . .
C10_3 C 0.9868(6) 0.26372(15) 0.7435(3) 0.032(2) Uani 1 1 d DU . .
H10_3 H 1.0661 0.2800 0.7597 0.039 Uiso 1 1 calc R . .
C11_3 C 0.9721(7) 0.23657(16) 0.7924(3) 0.040(2) Uani 1 1 d DU . .
H11_3 H 1.0410 0.2337 0.8426 0.048 Uiso 1 1 calc R . .
C12_3 C 0.8560(7) 0.21382(14) 0.7667(3) 0.035(2) Uani 1 1 d DU . .
H12_3 H 0.8430 0.1948 0.7990 0.042 Uiso 1 1 calc R . .
C13_3 C 0.7579(7) 0.21887(14) 0.6936(3) 0.032(2) Uani 1 1 d DU . .
H13_3 H 0.6776 0.2029 0.6766 0.039 Uiso 1 1 calc R . .
C14_3 C 0.5155(5) 0.25289(13) 0.4237(3) 0.0297(18) Uani 1 1 d DU . .
C15_3 C 0.5577(6) 0.26932(13) 0.3626(3) 0.0245(19) Uani 1 1 d DU . .
H15A_3 H 0.4916 0.2694 0.3111 0.029 Uiso 1 1 calc R . .
H15B_3 H 0.6538 0.2809 0.3708 0.029 Uiso 1 1 calc R . .
N1_3 N 0.8151(4) 0.24183(10) 0.4904(2) 0.0215(14) Uani 1 1 d DU . .
N2_3 N 0.6274(5) 0.20138(9) 0.5259(3) 0.0287(15) Uani 1 1 d DU . .
N3_3 N 0.4591(4) 0.25615(11) 0.5767(3) 0.0281(15) Uani 1 1 d DU . .
N4_3 N 0.6410(5) 0.29660(9) 0.5373(3) 0.0273(15) Uani 1 1 d DU . .
N5_3 N 0.7702(5) 0.24524(11) 0.6449(2) 0.0237(14) Uani 1 1 d DU . .
O1_3 O 0.9087(4) 0.26759(9) 0.4782(2) 0.0312(13) Uani 1 1 d DU . .
O2_3 O 0.5149(5) 0.18256(10) 0.5469(3) 0.0473(15) Uani 1 1 d DU . .
H2_3 H 0.4524 0.1953 0.5638 0.057 Uiso 1 1 calc R . .
O3_3 O 0.3756(5) 0.23017(10) 0.5975(3) 0.0433(14) Uani 1 1 d DU . .
O4_3 O 0.7496(4) 0.31507(9) 0.5126(2) 0.0351(14) Uani 1 1 d DU . .
H4_3 H 0.8148 0.3021 0.4987 0.042 Uiso 1 1 calc R . .
Cl1_3 Cl 0.3361(2) 0.23224(5) 0.40328(12) 0.0587(7) Uani 1 1 d DU . .
Co3_3 Co 0.63616(10) 0.24896(2) 0.53300(5) 0.0248(3) Uani 1 1 d DU . .
C16 C 0.6398(8) 0.02734(16) 0.0932(4) 0.051(2) Uani 1 1 d U . .
H16A H 0.6752 0.0047 0.0797 0.061 Uiso 1 1 calc R . .
H16B H 0.5441 0.0242 0.1142 0.061 Uiso 1 1 calc R . .
Cl2 Cl 0.7814(2) 0.04551(5) 0.16852(12) 0.0689(7) Uani 1 1 d U . .
Cl3 Cl 0.5989(3) 0.05175(6) 0.00653(12) 0.0815(8) Uani 1 1 d U . .

loop_
_atom_site_aniso_label
_atom_site_aniso_U_11
_atom_site_aniso_U_22
_atom_site_aniso_U_33
_atom_site_aniso_U_23
_atom_site_aniso_U_13
_atom_site_aniso_U_12
C1_1 0.017(5) 0.032(5) 0.024(4) 0.005(4) 0.000(4) 0.004(4)
C2_1 0.022(5) 0.028(5) 0.024(4) -0.002(4) 0.009(4) -0.009(3)
C3_1 0.018(5) 0.028(5) 0.018(4) 0.003(3) 0.000(4) 0.000(3)
C4_1 0.027(5) 0.023(5) 0.016(4) -0.001(4) 0.005(4) -0.002(3)
C5_1 0.040(5) 0.032(5) 0.028(4) 0.009(4) 0.008(4) 0.002(4)
C6_1 0.059(6) 0.034(5) 0.022(4) 0.002(4) 0.012(4) -0.011(4)
C7_1 0.036(5) 0.045(5) 0.035(5) -0.002(4) -0.004(4) 0.010(4)
C8_1 0.035(5) 0.029(5) 0.019(4) -0.002(4) 0.002(4) -0.002(4)
C9_1 0.021(5) 0.028(4) 0.028(5) -0.002(4) 0.005(4) 0.005(4)
C10_1 0.035(5) 0.028(5) 0.039(5) -0.003(4) 0.002(4) -0.007(4)
C11_1 0.033(5) 0.046(5) 0.032(5) 0.009(5) 0.002(4) -0.023(4)
C12_1 0.038(5) 0.044(5) 0.037(5) 0.004(5) 0.020(5) -0.003(4)
C13_1 0.026(5) 0.028(5) 0.028(5) -0.001(4) 0.005(4) 0.003(4)
C14_1 0.030(4) 0.015(4) 0.006(4) -0.001(3) -0.006(3) -0.002(3)
C15_1 0.022(4) 0.021(4) 0.019(4) -0.005(4) 0.006(4) -0.010(3)
N1_1 0.023(4) 0.025(4) 0.026(3) 0.008(3) 0.011(3) 0.002(3)
N2_1 0.024(4) 0.024(4) 0.028(3) -0.006(3) 0.003(3) 0.004(3)
N3_1 0.022(4) 0.028(4) 0.018(3) 0.001(3) 0.002(3) 0.007(3)
N4_1 0.028(4) 0.018(4) 0.028(3) -0.002(3) 0.011(3) 0.007(3)
N5_1 0.025(4) 0.025(4) 0.014(3) 0.002(3) 0.003(3) 0.002(3)
O1_1 0.032(3) 0.026(3) 0.028(3) 0.003(2) 0.005(3) 0.017(2)
O2_1 0.038(3) 0.036(3) 0.023(3) 0.000(2) 0.006(3) 0.009(3)
O3_1 0.030(3) 0.023(3) 0.035(3) -0.006(2) 0.004(3) 0.013(2)
O4_1 0.029(3) 0.030(3) 0.033(3) 0.000(2) 0.009(3) 0.017(2)
Cl1_1 0.0577(16) 0.0326(14) 0.0584(14) -0.0030(11) 0.0212(13) -0.0080(12)
Co1_1 0.0229(6) 0.0218(6) 0.0222(6) -0.0010(5) 0.0053(5) 0.0023(5)
C1_2 0.044(4) 0.014(5) 0.033(5) 0.008(3) 0.020(4) 0.005(4)
C2_2 0.031(4) 0.030(5) 0.040(5) 0.013(4) 0.011(4) 0.003(4)
C3_2 0.029(4) 0.023(5) 0.017(4) 0.003(3) 0.016(4) 0.000(4)
C4_2 0.027(4) 0.012(5) 0.031(5) 0.014(3) 0.008(4) -0.004(3)
C5_2 0.066(6) 0.041(5) 0.049(5) -0.008(4) 0.026(5) 0.012(4)
C6_2 0.039(5) 0.050(6) 0.086(7) 0.012(5) 0.025(5) 0.012(4)
C7_2 0.048(6) 0.032(5) 0.034(5) 0.000(4) 0.009(4) 0.005(4)
C8_2 0.030(4) 0.037(5) 0.059(6) 0.010(4) 0.021(4) 0.003(4)
C9_2 0.032(5) 0.034(5) 0.024(4) 0.003(4) 0.005(4) -0.004(4)
C10_2 0.062(6) 0.037(6) 0.017(4) 0.001(4) 0.000(4) -0.002(4)
C11_2 0.053(6) 0.023(5) 0.041(5) 0.026(4) 0.021(5) 0.011(4)
C12_2 0.029(5) 0.037(6) 0.042(5) 0.011(4) 0.010(4) -0.007(4)
C13_2 0.028(5) 0.026(5) 0.029(4) -0.002(4) 0.003(4) 0.001(4)
C14_2 0.033(5) 0.022(4) 0.020(4) 0.000(3) 0.007(4) -0.001(4)
C15_2 0.038(5) 0.036(5) 0.030(5) 0.018(4) 0.006(4) -0.003(4)
N1_2 0.039(4) 0.019(4) 0.020(4) 0.001(3) 0.009(3) -0.001(3)
N2_2 0.026(4) 0.027(4) 0.032(4) 0.007(3) -0.001(3) -0.005(3)
N3_2 0.035(4) 0.019(4) 0.018(3) 0.001(3) 0.004(3) -0.007(3)
N4_2 0.027(3) 0.018(4) 0.024(4) 0.004(3) 0.001(3) -0.006(3)
N5_2 0.026(4) 0.012(4) 0.022(3) 0.001(3) 0.005(3) -0.003(3)
O1_2 0.047(3) 0.020(3) 0.025(3) -0.007(2) -0.007(3) -0.006(3)
O2_2 0.030(3) 0.033(3) 0.058(4) -0.003(3) -0.001(3) 0.001(3)
O3_2 0.038(3) 0.026(3) 0.019(3) -0.001(2) -0.009(2) -0.008(3)
O4_2 0.038(3) 0.032(3) 0.029(3) -0.008(2) -0.001(3) -0.006(3)
Cl1_2 0.0547(15) 0.0374(14) 0.0400(13) 0.0150(11) 0.0082(12) 0.0085(11)
Co2_2 0.0258(7) 0.0196(6) 0.0206(6) 0.0005(5) 0.0034(5) -0.0020(5)
C1_3 0.035(5) 0.021(4) 0.019(5) 0.000(4) 0.004(4) 0.004(4)
C2_3 0.034(5) 0.026(4) 0.016(4) -0.008(4) -0.004(4) 0.005(4)
C3_3 0.020(5) 0.034(4) 0.026(5) -0.003(4) -0.001(4) 0.002(4)
C4_3 0.025(5) 0.025(4) 0.029(5) -0.004(4) 0.002(4) 0.007(4)
C5_3 0.042(5) 0.044(6) 0.044(5) -0.002(4) 0.017(5) 0.011(4)
C6_3 0.062(6) 0.024(4) 0.033(5) 0.001(4) -0.005(4) 0.005(4)
C7_3 0.029(5) 0.064(6) 0.055(6) -0.008(5) 0.014(5) 0.005(4)
C8_3 0.049(6) 0.031(4) 0.044(5) -0.005(4) -0.001(4) 0.009(4)
C9_3 0.031(5) 0.022(5) 0.031(4) 0.004(4) 0.013(4) -0.004(4)
C10_3 0.031(5) 0.029(5) 0.035(5) -0.003(4) 0.004(4) -0.004(4)
C11_3 0.054(6) 0.037(6) 0.025(5) -0.004(4) -0.002(4) 0.007(4)
C12_3 0.060(7) 0.024(5) 0.026(5) 0.004(4) 0.017(4) 0.000(4)
C13_3 0.037(6) 0.025(5) 0.036(5) -0.002(4) 0.011(4) -0.003(4)
C14_3 0.019(4) 0.026(5) 0.040(4) -0.005(4) -0.005(3) 0.005(4)
C15_3 0.047(5) 0.008(4) 0.011(4) 0.001(3) -0.011(4) -0.010(4)
N1_3 0.022(3) 0.023(4) 0.020(3) 0.003(3) 0.004(3) -0.004(3)
N2_3 0.034(4) 0.018(3) 0.033(4) 0.000(3) 0.004(3) -0.010(3)
N3_3 0.024(4) 0.032(4) 0.030(4) 0.005(4) 0.008(3) -0.006(3)
N4_3 0.028(4) 0.024(3) 0.030(4) 0.004(3) 0.007(3) 0.001(3)
N5_3 0.023(4) 0.023(4) 0.027(3) -0.002(3) 0.008(3) 0.002(3)
O1_3 0.030(3) 0.029(3) 0.038(3) -0.003(3) 0.014(3) -0.011(2)
O2_3 0.034(4) 0.031(3) 0.080(4) 0.004(3) 0.017(3) -0.011(3)
O3_3 0.032(3) 0.047(4) 0.055(4) 0.011(3) 0.021(3) -0.013(3)
O4_3 0.041(4) 0.025(3) 0.043(3) 0.005(3) 0.016(3) -0.001(3)
Cl1_3 0.0364(14) 0.0751(17) 0.0634(16) -0.0078(13) 0.0071(12) -0.0093(13)
Co3_3 0.0248(6) 0.0207(6) 0.0305(6) 0.0020(5) 0.0092(5) -0.0029(5)
C16 0.056(6) 0.050(6) 0.043(5) 0.003(4) 0.000(5) 0.016(4)
Cl2 0.0650(18) 0.0755(18) 0.0591(16) -0.0234(14) -0.0046(14) 0.0137(14)
Cl3 0.093(2) 0.098(2) 0.0513(16) 0.0184(14) 0.0095(15) 0.0252(16)

loop_
_atom_type_symbol
_atom_type_description
_atom_type_scat_dispersion_real
_atom_type_scat_dispersion_imag
_atom_type_scat_source
C C 0.0033 0.0016 'International Tables Vol C Tables 4.2.6.8 and 6.1.1.4'
H H 0.0000 0.0000 'International Tables Vol C Tables 4.2.6.8 and 6.1.1.4'
N N 0.0061 0.0033 'International Tables Vol C Tables 4.2.6.8 and 6.1.1.4'
O O 0.0106 0.0060 'International Tables Vol C Tables 4.2.6.8 and 6.1.1.4'
Cl Cl 0.1484 0.1585 'International Tables Vol C Tables 4.2.6.8 and 6.1.1.4'
Co Co 0.3494 0.9721 'International Tables Vol C Tables 4.2.6.8 and 6.1.1.4'

loop_
_exptl_crystal_face_index_h
_exptl_crystal_face_index_k
_exptl_crystal_face_index_l
_exptl_crystal_face_perp_dist
0.00 -1.00 0.00 0.0200
0.00 1.00 0.00 0.0200
0.00 1.00 -1.00 0.0150
0.00 0.00 1.00 0.0150
1.00 0.00 0.00 0.3800
-1.00 0.00 0.00 0.3800

loop_
_geom_angle_atom_site_label_1
_geom_angle_atom_site_label_2
_geom_angle_atom_site_label_3
_geom_angle
_geom_angle_site_symmetry_1
_geom_angle_site_symmetry_3
_geom_angle_publ_flag
N1_1 C1_1 C2_1 113.5(4) . . ?
N1_1 C1_1 C5_1 123.9(4) . . ?
C2_1 C1_1 C5_1 122.5(4) . . ?
N2_1 C2_1 C1_1 111.7(4) . . ?
N2_1 C2_1 C6_1 125.2(4) . . ?
C1_1 C2_1 C6_1 122.9(4) . . ?
N3_1 C3_1 C4_1 113.2(4) . . ?
N3_1 C3_1 C7_1 123.1(4) . . ?
C4_1 C3_1 C7_1 123.7(4) . . ?
N4_1 C4_1 C3_1 111.8(4) . . ?
N4_1 C4_1 C8_1 122.9(4) . . ?
C3_1 C4_1 C8_1 125.3(4) . . ?
C1_1 C5_1 H5A_1 109.5 . . ?
C1_1 C5_1 H5B_1 109.5 . . ?
H5A_1 C5_1 H5B_1 109.5 . . ?
C1_1 C5_1 H5C_1 109.5 . . ?
H5A_1 C5_1 H5C_1 109.5 . . ?
H5B_1 C5_1 H5C_1 109.5 . . ?
C2_1 C6_1 H6A_1 109.5 . . ?
C2_1 C6_1 H6B_1 109.5 . . ?
H6A_1 C6_1 H6B_1 109.5 . . ?
C2_1 C6_1 H6C_1 109.5 . . ?
H6A_1 C6_1 H6C_1 109.5 . . ?
H6B_1 C6_1 H6C_1 109.5 . . ?
C3_1 C7_1 H7A_1 109.5 . . ?
C3_1 C7_1 H7B_1 109.5 . . ?
H7A_1 C7_1 H7B_1 109.5 . . ?
C3_1 C7_1 H7C_1 109.5 . . ?
H7A_1 C7_1 H7C_1 109.5 . . ?
H7B_1 C7_1 H7C_1 109.5 . . ?
C4_1 C8_1 H8A_1 109.5 . . ?
C4_1 C8_1 H8B_1 109.5 . . ?
H8A_1 C8_1 H8B_1 109.5 . . ?
C4_1 C8_1 H8C_1 109.5 . . ?
H8A_1 C8_1 H8C_1 109.5 . . ?
H8B_1 C8_1 H8C_1 109.5 . . ?
N5_1 C9_1 C10_1 123.1(4) . . ?
N5_1 C9_1 H9_1 118.4 . . ?
C10_1 C9_1 H9_1 118.4 . . ?
C9_1 C10_1 C11_1 119.5(5) . . ?
C9_1 C10_1 H10_1 120.2 . . ?
C11_1 C10_1 H10_1 120.2 . . ?
C12_1 C11_1 C10_1 118.6(5) . . ?
C12_1 C11_1 H11_1 120.7 . . ?
C10_1 C11_1 H11_1 120.7 . . ?
C11_1 C12_1 C13_1 118.7(5) . . ?
C11_1 C12_1 H12_1 120.7 . . ?
C13_1 C12_1 H12_1 120.7 . . ?
N5_1 C13_1 C12_1 123.7(5) . . ?
N5_1 C13_1 H13_1 118.1 . . ?
C12_1 C13_1 H13_1 118.1 . . ?
C15_1 C14_1 Cl1_1 115.8(4) . . ?
C15_1 C14_1 Co1_1 126.7(3) . . ?
Cl1_1 C14_1 Co1_1 117.4(2) . . ?
C14_1 C15_1 H15A_1 120.0 . . ?
C14_1 C15_1 H15B_1 120.0 . . ?
H15A_1 C15_1 H15B_1 120.0 . . ?
C1_1 N1_1 O1_1 121.8(4) . . ?
C1_1 N1_1 Co1_1 116.0(3) . . ?
O1_1 N1_1 Co1_1 122.2(3) . . ?
C2_1 N2_1 O2_1 119.8(4) . . ?
C2_1 N2_1 Co1_1 117.0(3) . . ?
O2_1 N2_1 Co1_1 123.1(3) . . ?
C3_1 N3_1 O3_1 121.4(4) . . ?
C3_1 N3_1 Co1_1 116.5(3) . . ?
O3_1 N3_1 Co1_1 122.0(3) . . ?
C4_1 N4_1 O4_1 118.8(4) . . ?
C4_1 N4_1 Co1_1 117.0(3) . . ?
O4_1 N4_1 Co1_1 124.2(3) . . ?
C9_1 N5_1 C13_1 116.3(4) . . ?
C9_1 N5_1 Co1_1 122.4(3) . . ?
C13_1 N5_1 Co1_1 121.1(3) . . ?
N2_1 O2_1 H2_1 109.5 . . ?
N4_1 O4_1 H4_1 109.5 . . ?
N4_1 Co1_1 N2_1 179.6(2) . . ?
N4_1 Co1_1 N3_1 81.42(17) . . ?
N2_1 Co1_1 N3_1 98.87(18) . . ?
N4_1 Co1_1 N1_1 98.00(18) . . ?
N2_1 Co1_1 N1_1 81.72(17) . . ?
N3_1 Co1_1 N1_1 178.76(19) . . ?
N4_1 Co1_1 C14_1 89.01(18) . . ?
N2_1 Co1_1 C14_1 90.65(19) . . ?
N3_1 Co1_1 C14_1 91.73(17) . . ?
N1_1 Co1_1 C14_1 89.35(17) . . ?
N4_1 Co1_1 N5_1 91.75(17) . . ?
N2_1 Co1_1 N5_1 88.58(17) . . ?
N3_1 Co1_1 N5_1 90.03(17) . . ?
N1_1 Co1_1 N5_1 88.90(17) . . ?
C14_1 Co1_1 N5_1 178.17(18) . . ?
N1_2 C1_2 C2_2 113.2(4) . . ?
N1_2 C1_2 C5_2 123.7(5) . . ?
C2_2 C1_2 C5_2 123.1(5) . . ?
N2_2 C2_2 C1_2 111.6(4) . . ?
N2_2 C2_2 C6_2 124.3(5) . . ?
C1_2 C2_2 C6_2 124.0(5) . . ?
N3_2 C3_2 C4_2 113.3(4) . . ?
N3_2 C3_2 C7_2 123.3(4) . . ?
C4_2 C3_2 C7_2 123.4(4) . . ?
N4_2 C4_2 C3_2 112.2(4) . . ?
N4_2 C4_2 C8_2 123.1(4) . . ?
C3_2 C4_2 C8_2 124.6(4) . . ?
C1_2 C5_2 H5A_2 109.5 . . ?
C1_2 C5_2 H5B_2 109.5 . . ?
H5A_2 C5_2 H5B_2 109.5 . . ?
C1_2 C5_2 H5C_2 109.5 . . ?
H5A_2 C5_2 H5C_2 109.5 . . ?
H5B_2 C5_2 H5C_2 109.5 . . ?
C2_2 C6_2 H6A_2 109.5 . . ?
C2_2 C6_2 H6B_2 109.5 . . ?
H6A_2 C6_2 H6B_2 109.5 . . ?
C2_2 C6_2 H6C_2 109.5 . . ?
H6A_2 C6_2 H6C_2 109.5 . . ?
H6B_2 C6_2 H6C_2 109.5 . . ?
C3_2 C7_2 H7A_2 109.5 . . ?
C3_2 C7_2 H7B_2 109.5 . . ?
H7A_2 C7_2 H7B_2 109.5 . . ?
C3_2 C7_2 H7C_2 109.5 . . ?
H7A_2 C7_2 H7C_2 109.5 . . ?
H7B_2 C7_2 H7C_2 109.5 . . ?
C4_2 C8_2 H8A_2 109.5 . . ?
C4_2 C8_2 H8B_2 109.5 . . ?
H8A_2 C8_2 H8B_2 109.5 . . ?
C4_2 C8_2 H8C_2 109.5 . . ?
H8A_2 C8_2 H8C_2 109.5 . . ?
H8B_2 C8_2 H8C_2 109.5 . . ?
N5_2 C9_2 C10_2 122.8(5) . . ?
N5_2 C9_2 H9_2 118.6 . . ?
C10_2 C9_2 H9_2 118.6 . . ?
C9_2 C10_2 C11_2 119.4(5) . . ?
C9_2 C10_2 H10_2 120.3 . . ?
C11_2 C10_2 H10_2 120.3 . . ?
C12_2 C11_2 C10_2 119.0(5) . . ?
C12_2 C11_2 H11_2 120.5 . . ?
C10_2 C11_2 H11_2 120.5 . . ?
C11_2 C12_2 C13_2 118.6(5) . . ?
C11_2 C12_2 H12_2 120.7 . . ?
C13_2 C12_2 H12_2 120.7 . . ?
N5_2 C13_2 C12_2 123.3(5) . . ?
N5_2 C13_2 H13_2 118.4 . . ?
C12_2 C13_2 H13_2 118.4 . . ?
C15_2 C14_2 Cl1_2 113.8(4) . . ?
C15_2 C14_2 Co2_2 127.0(4) . . ?
Cl1_2 C14_2 Co2_2 119.2(2) . . ?
C14_2 C15_2 H15A_2 120.0 . . ?
C14_2 C15_2 H15B_2 120.0 . . ?
H15A_2 C15_2 H15B_2 120.0 . . ?
C1_2 N1_2 O1_2 121.4(4) . . ?
C1_2 N1_2 Co2_2 116.3(3) . . ?
O1_2 N1_2 Co2_2 122.3(3) . . ?
C2_2 N2_2 O2_2 118.8(4) . . ?
C2_2 N2_2 Co2_2 117.2(3) . . ?
O2_2 N2_2 Co2_2 123.9(3) . . ?
C3_2 N3_2 O3_2 122.2(4) . . ?
C3_2 N3_2 Co2_2 116.3(3) . . ?
O3_2 N3_2 Co2_2 121.5(3) . . ?
C4_2 N4_2 O4_2 120.4(4) . . ?
C4_2 N4_2 Co2_2 116.5(3) . . ?
O4_2 N4_2 Co2_2 123.0(3) . . ?
C13_2 N5_2 C9_2 116.8(4) . . ?
C13_2 N5_2 Co2_2 122.2(3) . . ?
C9_2 N5_2 Co2_2 121.0(3) . . ?
N2_2 O2_2 H2_2 109.5 . . ?
N4_2 O4_2 H4_2 109.5 . . ?
N2_2 Co2_2 N4_2 178.9(2) . . ?
N2_2 Co2_2 N3_2 98.67(19) . . ?
N4_2 Co2_2 N3_2 81.61(18) . . ?
N2_2 Co2_2 N1_2 81.51(18) . . ?
N4_2 Co2_2 N1_2 98.20(19) . . ?
N3_2 Co2_2 N1_2 179.8(2) . . ?
N2_2 Co2_2 C14_2 92.38(18) . . ?
N4_2 Co2_2 C14_2 88.69(18) . . ?
N3_2 Co2_2 C14_2 90.98(18) . . ?
N1_2 Co2_2 C14_2 89.06(18) . . ?
N2_2 Co2_2 N5_2 89.18(18) . . ?
N4_2 Co2_2 N5_2 89.73(17) . . ?
N3_2 Co2_2 N5_2 90.44(17) . . ?
N1_2 Co2_2 N5_2 89.52(17) . . ?
C14_2 Co2_2 N5_2 177.7(2) . . ?
N1_3 C1_3 C2_3 113.6(4) . . ?
N1_3 C1_3 C5_3 123.7(4) . . ?
C2_3 C1_3 C5_3 122.7(4) . . ?
N2_3 C2_3 C1_3 111.4(4) . . ?
N2_3 C2_3 C6_3 124.4(5) . . ?
C1_3 C2_3 C6_3 124.2(4) . . ?
N3_3 C3_3 C4_3 113.0(4) . . ?
N3_3 C3_3 C7_3 122.7(4) . . ?
C4_3 C3_3 C7_3 124.3(4) . . ?
N4_3 C4_3 C3_3 111.9(4) . . ?
N4_3 C4_3 C8_3 122.9(4) . . ?
C3_3 C4_3 C8_3 125.1(4) . . ?
C1_3 C5_3 H5A_3 109.5 . . ?
C1_3 C5_3 H5B_3 109.5 . . ?
H5A_3 C5_3 H5B_3 109.5 . . ?
C1_3 C5_3 H5C_3 109.5 . . ?
H5A_3 C5_3 H5C_3 109.5 . . ?
H5B_3 C5_3 H5C_3 109.5 . . ?
C2_3 C6_3 H6A_3 109.5 . . ?
C2_3 C6_3 H6B_3 109.5 . . ?
H6A_3 C6_3 H6B_3 109.5 . . ?
C2_3 C6_3 H6C_3 109.5 . . ?
H6A_3 C6_3 H6C_3 109.5 . . ?
H6B_3 C6_3 H6C_3 109.5 . . ?
C3_3 C7_3 H7A_3 109.5 . . ?
C3_3 C7_3 H7B_3 109.5 . . ?
H7A_3 C7_3 H7B_3 109.5 . . ?
C3_3 C7_3 H7C_3 109.5 . . ?
H7A_3 C7_3 H7C_3 109.5 . . ?
H7B_3 C7_3 H7C_3 109.5 . . ?
C4_3 C8_3 H8A_3 109.5 . . ?
C4_3 C8_3 H8B_3 109.5 . . ?
H8A_3 C8_3 H8B_3 109.5 . . ?
C4_3 C8_3 H8C_3 109.5 . . ?
H8A_3 C8_3 H8C_3 109.5 . . ?
H8B_3 C8_3 H8C_3 109.5 . . ?
N5_3 C9_3 C10_3 123.5(5) . . ?
N5_3 C9_3 H9_3 118.2 . . ?
C10_3 C9_3 H9_3 118.2 . . ?
C9_3 C10_3 C11_3 119.4(5) . . ?
C9_3 C10_3 H10_3 120.3 . . ?
C11_3 C10_3 H10_3 120.3 . . ?
C12_3 C11_3 C10_3 118.3(5) . . ?
C12_3 C11_3 H11_3 120.8 . . ?
C10_3 C11_3 H11_3 120.8 . . ?
C11_3 C12_3 C13_3 119.2(5) . . ?
C11_3 C12_3 H12_3 120.4 . . ?
C13_3 C12_3 H12_3 120.4 . . ?
N5_3 C13_3 C12_3 123.4(5) . . ?
N5_3 C13_3 H13_3 118.3 . . ?
C12_3 C13_3 H13_3 118.3 . . ?
C15_3 C14_3 Cl1_3 117.0(4) . . ?
C15_3 C14_3 Co3_3 126.2(4) . . ?
Cl1_3 C14_3 Co3_3 116.8(2) . . ?
C14_3 C15_3 H15A_3 120.0 . . ?
C14_3 C15_3 H15B_3 120.0 . . ?
H15A_3 C15_3 H15B_3 120.0 . . ?
C1_3 N1_3 O1_3 121.5(4) . . ?
C1_3 N1_3 Co3_3 116.0(3) . . ?
O1_3 N1_3 Co3_3 122.2(3) . . ?
C2_3 N2_3 O2_3 118.9(4) . . ?
C2_3 N2_3 Co3_3 117.3(3) . . ?
O2_3 N2_3 Co3_3 123.8(3) . . ?
C3_3 N3_3 O3_3 121.2(4) . . ?
C3_3 N3_3 Co3_3 116.7(3) . . ?
O3_3 N3_3 Co3_3 122.0(3) . . ?
C4_3 N4_3 O4_3 120.1(4) . . ?
C4_3 N4_3 Co3_3 116.8(3) . . ?
O4_3 N4_3 Co3_3 122.9(3) . . ?
C9_3 N5_3 C13_3 116.2(4) . . ?
C9_3 N5_3 Co3_3 121.8(3) . . ?
C13_3 N5_3 Co3_3 121.7(3) . . ?
N2_3 O2_3 H2_3 109.5 . . ?
N4_3 O4_3 H4_3 109.5 . . ?
N4_3 Co3_3 N2_3 178.4(2) . . ?
N4_3 Co3_3 N3_3 81.29(18) . . ?
N2_3 Co3_3 N3_3 98.55(18) . . ?
N4_3 Co3_3 N1_3 98.57(18) . . ?
N2_3 Co3_3 N1_3 81.61(17) . . ?
N3_3 Co3_3 N1_3 179.3(2) . . ?
N4_3 Co3_3 C14_3 87.80(19) . . ?
N2_3 Co3_3 C14_3 90.61(19) . . ?
N3_3 Co3_3 C14_3 91.36(18) . . ?
N1_3 Co3_3 C14_3 89.32(17) . . ?
N4_3 Co3_3 N5_3 91.78(18) . . ?
N2_3 Co3_3 N5_3 89.81(18) . . ?
N3_3 Co3_3 N5_3 91.01(17) . . ?
N1_3 Co3_3 N5_3 88.30(17) . . ?
C14_3 Co3_3 N5_3 177.51(18) . . ?
Cl3 C16 Cl2 112.9(4) . . ?
Cl3 C16 H16A 109.0 . . ?
Cl2 C16 H16A 109.0 . . ?
Cl3 C16 H16B 109.0 . . ?
Cl2 C16 H16B 109.0 . . ?
H16A C16 H16B 107.8 . . ?

loop_
_geom_bond_atom_site_label_1
_geom_bond_atom_site_label_2
_geom_bond_distance
_geom_bond_site_symmetry_2
_geom_bond_publ_flag
C1_1 N1_1 1.295(4) . ?
C1_1 C2_1 1.470(5) . ?
C1_1 C5_1 1.496(5) . ?
C2_1 N2_1 1.305(4) . ?
C2_1 C6_1 1.492(5) . ?
C3_1 N3_1 1.295(4) . ?
C3_1 C4_1 1.460(5) . ?
C3_1 C7_1 1.493(5) . ?
C4_1 N4_1 1.309(4) . ?
C4_1 C8_1 1.497(5) . ?
C5_1 H5A_1 0.9800 . ?
C5_1 H5B_1 0.9800 . ?
C5_1 H5C_1 0.9800 . ?
C6_1 H6A_1 0.9800 . ?
C6_1 H6B_1 0.9800 . ?
C6_1 H6C_1 0.9800 . ?
C7_1 H7A_1 0.9800 . ?
C7_1 H7B_1 0.9800 . ?
C7_1 H7C_1 0.9800 . ?
C8_1 H8A_1 0.9800 . ?
C8_1 H8B_1 0.9800 . ?
C8_1 H8C_1 0.9800 . ?
C9_1 N5_1 1.341(4) . ?
C9_1 C10_1 1.371(5) . ?
C9_1 H9_1 0.9500 . ?
C10_1 C11_1 1.375(5) . ?
C10_1 H10_1 0.9500 . ?
C11_1 C12_1 1.368(5) . ?
C11_1 H11_1 0.9500 . ?
C12_1 C13_1 1.380(5) . ?
C12_1 H12_1 0.9500 . ?
C13_1 N5_1 1.344(4) . ?
C13_1 H13_1 0.9500 . ?
C14_1 C15_1 1.341(4) . ?
C14_1 Cl1_1 1.762(4) . ?
C14_1 Co1_1 1.947(4) . ?
C15_1 H15A_1 0.9500 . ?
C15_1 H15B_1 0.9500 . ?
N1_1 O1_1 1.351(4) . ?
N1_1 Co1_1 1.893(3) . ?
N2_1 O2_1 1.348(4) . ?
N2_1 Co1_1 1.884(3) . ?
N3_1 O3_1 1.353(4) . ?
N3_1 Co1_1 1.888(3) . ?
N4_1 O4_1 1.342(4) . ?
N4_1 Co1_1 1.880(3) . ?
N5_1 Co1_1 2.035(3) . ?
O2_1 H2_1 0.8400 . ?
O4_1 H4_1 0.8400 . ?
C1_2 N1_2 1.295(4) . ?
C1_2 C2_2 1.468(5) . ?
C1_2 C5_2 1.496(5) . ?
C2_2 N2_2 1.306(5) . ?
C2_2 C6_2 1.489(5) . ?
C3_2 N3_2 1.289(4) . ?
C3_2 C4_2 1.461(5) . ?
C3_2 C7_2 1.493(5) . ?
C4_2 N4_2 1.306(4) . ?
C4_2 C8_2 1.499(5) . ?
C5_2 H5A_2 0.9800 . ?
C5_2 H5B_2 0.9800 . ?
C5_2 H5C_2 0.9800 . ?
C6_2 H6A_2 0.9800 . ?
C6_2 H6B_2 0.9800 . ?
C6_2 H6C_2 0.9800 . ?
C7_2 H7A_2 0.9800 . ?
C7_2 H7B_2 0.9800 . ?
C7_2 H7C_2 0.9800 . ?
C8_2 H8A_2 0.9800 . ?
C8_2 H8B_2 0.9800 . ?
C8_2 H8C_2 0.9800 . ?
C9_2 N5_2 1.345(4) . ?
C9_2 C10_2 1.371(5) . ?
C9_2 H9_2 0.9500 . ?
C10_2 C11_2 1.374(5) . ?
C10_2 H10_2 0.9500 . ?
C11_2 C12_2 1.366(5) . ?
C11_2 H11_2 0.9500 . ?
C12_2 C13_2 1.382(5) . ?
C12_2 H12_2 0.9500 . ?
C13_2 N5_2 1.342(4) . ?
C13_2 H13_2 0.9500 . ?
C14_2 C15_2 1.342(4) . ?
C14_2 Cl1_2 1.766(4) . ?
C14_2 Co2_2 1.951(4) . ?
C15_2 H15A_2 0.9500 . ?
C15_2 H15B_2 0.9500 . ?
N1_2 O1_2 1.351(4) . ?
N1_2 Co2_2 1.891(3) . ?
N2_2 O2_2 1.348(4) . ?
N2_2 Co2_2 1.879(3) . ?
N3_2 O3_2 1.351(4) . ?
N3_2 Co2_2 1.890(3) . ?
N4_2 O4_2 1.341(4) . ?
N4_2 Co2_2 1.883(3) . ?
N5_2 Co2_2 2.035(3) . ?
O2_2 H2_2 0.8400 . ?
O4_2 H4_2 0.8400 . ?
C1_3 N1_3 1.296(4) . ?
C1_3 C2_3 1.468(5) . ?
C1_3 C5_3 1.498(5) . ?
C2_3 N2_3 1.304(4) . ?
C2_3 C6_3 1.491(5) . ?
C3_3 N3_3 1.293(4) . ?
C3_3 C4_3 1.457(5) . ?
C3_3 C7_3 1.494(5) . ?
C4_3 N4_3 1.309(4) . ?
C4_3 C8_3 1.500(5) . ?
C5_3 H5A_3 0.9800 . ?
C5_3 H5B_3 0.9800 . ?
C5_3 H5C_3 0.9800 . ?
C6_3 H6A_3 0.9800 . ?
C6_3 H6B_3 0.9800 . ?
C6_3 H6C_3 0.9800 . ?
C7_3 H7A_3 0.9800 . ?
C7_3 H7B_3 0.9800 . ?
C7_3 H7C_3 0.9800 . ?
C8_3 H8A_3 0.9800 . ?
C8_3 H8B_3 0.9800 . ?
C8_3 H8C_3 0.9800 . ?
C9_3 N5_3 1.342(4) . ?
C9_3 C10_3 1.372(5) . ?
C9_3 H9_3 0.9500 . ?
C10_3 C11_3 1.376(5) . ?
C10_3 H10_3 0.9500 . ?
C11_3 C12_3 1.368(5) . ?
C11_3 H11_3 0.9500 . ?
C12_3 C13_3 1.379(5) . ?
C12_3 H12_3 0.9500 . ?
C13_3 N5_3 1.346(4) . ?
C13_3 H13_3 0.9500 . ?
C14_3 C15_3 1.339(4) . ?
C14_3 Cl1_3 1.756(4) . ?
C14_3 Co3_3 1.952(4) . ?
C15_3 H15A_3 0.9500 . ?
C15_3 H15B_3 0.9500 . ?
N1_3 O1_3 1.353(4) . ?
N1_3 Co3_3 1.890(3) . ?
N2_3 O2_3 1.346(4) . ?
N2_3 Co3_3 1.881(3) . ?
N3_3 O3_3 1.351(4) . ?
N3_3 Co3_3 1.885(3) . ?
N4_3 O4_3 1.339(4) . ?
N4_3 Co3_3 1.881(3) . ?
N5_3 Co3_3 2.033(3) . ?
O2_3 H2_3 0.8400 . ?
O4_3 H4_3 0.8400 . ?
C16 Cl3 1.735(6) . ?
C16 Cl2 1.753(6) . ?
C16 H16A 0.9900 . ?
C16 H16B 0.9900 . ?
